data_1533581
loop_
_publ_author_name
'Guillot-Deudon, C.'
'Lafond, A.'
'Meignen, V.'
'Cario, L.'
'Meerschaut, A.'

_publ_section_title
;
 Crystal structure and electrical properties of the mixed valent titanium
 oxysulfide Sm2 Ti2 S2 O4.5
;
_journal_name_full 'Journal of Solid State Chemistry'
_journal_page_first 2464
_journal_page_last 2469
_journal_volume 1777
_journal_year 2004
_chemical_formula_sum 'O4.5 S2 Sm2 Ti2'
_chemical_name_systematic 'Sm2 Ti2 S2 O4.5'
_space_group_IT_number 12
_symmetry_space_group_name_Hall '-C 2y'
_symmetry_space_group_name_H-M 'C 1 2/m 1'
_cell_angle_alpha 90
_cell_angle_beta 133.645
_cell_angle_gamma 90
_cell_formula_units_Z 4
_cell_length_a 17.9987
_cell_length_b 3.71607
_cell_length_c 12.6172
_cell_volume 610.667
_citation_journal_id_ASTM JSSCBI
_cod_data_source_file Guillot-Deudon_JSSCBI_2004_1773.cif
_cod_data_source_block O4.5S2Sm2Ti2
_cod_original_cell_volume 610.6671
_cod_database_code 1533581

loop_
_symmetry_equiv_pos_as_xyz
x,y,z
-x,y,-z
-x,-y,-z
x,-y,z
x+1/2,y+1/2,z
-x+1/2,y+1/2,-z
-x+1/2,-y+1/2,-z
x+1/2,-y+1/2,z

loop_
_atom_site_label
_atom_site_type_symbol
_atom_site_fract_x
_atom_site_fract_y
_atom_site_fract_z
_atom_site_occupancy
_atom_site_U_iso_or_equiv
O3 O-2 0.0406 0 0.9098 1 0.0
Ti2 Ti+3 0.11787 0 0.538 1 0.0
Sm1 Sm+3 0.13674 0 0.82825 1 0.0
Ti1 Ti+4 0.06517 0.5 0.96547 1 0.0
O5 O-2 0.0215 0 0.5526 0.5 0.0
S2 S-2 0.1998 0.5 0.7277 1 0.0
O2 O-2 0.2339 0 0.5627 1 0.0
S1 S-2 0.04148 0.5 0.3404 1 0.0
O4 O-2 0.4104 0 0.8678 1 0.0
Sm2 Sm+3 0.3409 0.5 0.68707 1 0.0
O1 O-2 0.1775 0.5 0.9875 1 0.0
